data_1544177
loop_
_publ_author_name
'Liu, Chun'
'Zhang, Hao'
'Zhao, Jianzhang'

_publ_section_title
;
 Synthesis, characterization and properties of furan-containing
 difluoroboron complexes
;
_journal_issue 95
_journal_name_full 'RSC Advances'
_journal_page_first 92341
_journal_page_last 92348
_journal_paper_doi 10.1039/C6RA20489A
_journal_volume 6
_journal_year 2016
_chemical_formula_sum 'C23 H15 B F2 O3'
_chemical_formula_weight 388.16
_chemical_name_common F2
_chemical_name_systematic 2,2-difluoro-4-(furan-2-yl)-6-(4-(naphthalen-2-yl)phenyl)-2H-1,3,2-dioxaborinin-1-ium-2-uide
_chemical_properties_physical ', Light-sensitive,Photo-sensitive'
_space_group_IT_number 14
_symmetry_cell_setting monoclinic
_symmetry_space_group_name_Hall '-P 2ybc'
_symmetry_space_group_name_H-M 'P 1 21/c 1'
_atom_sites_solution_hydrogens geom
_atom_sites_solution_primary direct
_atom_sites_solution_secondary difmap
_audit_creation_method SHELXL-97
_audit_update_record
;
2016-06-16 deposited with the CCDC.
2016-09-16 downloaded from the CCDC.
;
_cell_angle_alpha 90.00
_cell_angle_beta 97.50
_cell_angle_gamma 90.00
_cell_formula_units_Z 4
_cell_length_a 16.880
_cell_length_b 9.056
_cell_length_c 11.782
_cell_measurement_reflns_used 1409
_cell_measurement_temperature 296(2)
_cell_measurement_theta_max 23.35
_cell_measurement_theta_min 2.56
_cell_volume 1785.650
_computing_cell_refinement 'Bruker SMART'
_computing_data_collection 'Bruker SMART'
_computing_data_reduction 'Bruker SAINT'
_computing_molecular_graphics 'Bruker SHELXTL'
_computing_publication_material 'Bruker SHELXTL'
_computing_structure_refinement 'SHELXL-97 (Sheldrick, 1997)'
_computing_structure_solution 'SHELXS-97 (Sheldrick, 1990)'
_diffrn_ambient_temperature 296(2)
_diffrn_measured_fraction_theta_full 0.999
_diffrn_measured_fraction_theta_max 0.999
_diffrn_measurement_device_type 'Bruker APEX-II CCD'
_diffrn_measurement_method '\f and \w scans'
_diffrn_radiation_monochromator graphite
_diffrn_radiation_source 'fine-focus sealed tube'
_diffrn_radiation_type MoK\a
_diffrn_radiation_wavelength 0.71073
_diffrn_reflns_av_R_equivalents 0.0436
_diffrn_reflns_av_sigmaI/netI 0.0479
_diffrn_reflns_limit_h_max 19
_diffrn_reflns_limit_h_min -20
_diffrn_reflns_limit_k_max 9
_diffrn_reflns_limit_k_min -10
_diffrn_reflns_limit_l_max 14
_diffrn_reflns_limit_l_min -6
_diffrn_reflns_number 8561
_diffrn_reflns_theta_full 25.00
_diffrn_reflns_theta_max 25.00
_diffrn_reflns_theta_min 2.43
_exptl_absorpt_coefficient_mu 0.108
_exptl_absorpt_correction_T_max 0.9663
_exptl_absorpt_correction_T_min 0.9663
_exptl_absorpt_correction_type multi-scan
_exptl_absorpt_process_details 'SADABS (Sheldrick, 1996)'
_exptl_crystal_colour yellow
_exptl_crystal_density_diffrn 1.444
_exptl_crystal_density_method 'not measured'
_exptl_crystal_description block
_exptl_crystal_F_000 800
_exptl_crystal_preparation ', Luminescent'
_exptl_crystal_recrystallization_method 'Solvent diffusion'
_exptl_crystal_size_max 0.32
_exptl_crystal_size_mid 0.32
_exptl_crystal_size_min 0.32
_refine_diff_density_max 0.215
_refine_diff_density_min -0.295
_refine_diff_density_rms 0.055
_refine_ls_extinction_method none
_refine_ls_goodness_of_fit_ref 1.017
_refine_ls_hydrogen_treatment constr
_refine_ls_matrix_type full
_refine_ls_number_parameters 262
_refine_ls_number_reflns 3136
_refine_ls_number_restraints 0
_refine_ls_restrained_S_all 1.017
_refine_ls_R_factor_all 0.0879
_refine_ls_R_factor_gt 0.0517
_refine_ls_shift/su_max 0.000
_refine_ls_shift/su_mean 0.000
_refine_ls_structure_factor_coef Fsqd
_refine_ls_weighting_details 'calc w=1/[\s^2^(Fo^2^)+(0.0809P)^2^+0.0000P] where P=(Fo^2^+2Fc^2^)/3'
_refine_ls_weighting_scheme calc
_refine_ls_wR_factor_gt 0.1301
_refine_ls_wR_factor_ref 0.1469
_reflns_number_gt 2022
_reflns_number_total 3136
_reflns_threshold_expression >2sigma(I)
_cod_data_source_file c6ra20489a2.cif
_cod_data_source_block 2
_cod_depositor_comments
;
The following automatic conversions were performed:
'__computing_data_collection' tag replaced with
'_computing_data_collection' tag.

Automatic conversion script
Id: cif_correct_tags 4268 2015-11-12 08:31:59Z antanas 

The following automatic conversions were performed:

'_symmetry_cell_setting' value 'Monoclinic' changed to 'monoclinic'
according to
/usr/data/users/saulius/crontab/automatic-downloads/rss-feeds/RSC/lib/dictionaries/cif_core.dic
dictionary named 'cif_core.dic' version 2.4.2 from 2011-04-26.

'_exptl_absorpt_correction_type' value 'multi scan' changed to
'multi-scan' according to
/usr/data/users/saulius/crontab/automatic-downloads/rss-feeds/RSC/lib/dictionaries/cif_core.dic
dictionary named 'cif_core.dic' version 2.4.2 from 2011-04-26.

Automatic conversion script
Id: cif_fix_values 4268 2015-11-12 08:31:59Z antanas 
;
_cod_original_cell_volume 1785.6
_cod_original_sg_symbol_H-M 'P2(1)/c  '
_cod_database_code 1544177

loop_
_symmetry_equiv_pos_as_xyz
'x, y, z'
'-x, y+1/2, -z+1/2'
'-x, -y, -z'
'x, -y-1/2, z-1/2'

loop_
_atom_site_label
_atom_site_type_symbol
_atom_site_fract_x
_atom_site_fract_y
_atom_site_fract_z
_atom_site_U_iso_or_equiv
_atom_site_adp_type
_atom_site_occupancy
_atom_site_symmetry_multiplicity
_atom_site_calc_flag
_atom_site_refinement_flags
O6 O 0.37967(10) 0.31620(18) 0.33440(14) 0.0368(5) Uani 1 1 d .
O1 O 0.40561(10) 0.67260(17) 0.45783(15) 0.0398(5) Uani 1 1 d .
O5 O 0.25237(9) 0.21073(17) 0.37116(14) 0.0367(4) Uani 1 1 d .
F1 F 0.37186(9) 0.08596(15) 0.42097(14) 0.0537(5) Uani 1 1 d .
C7 C -0.07953(15) 0.4096(3) 0.69777(19) 0.0326(6) Uani 1 1 d .
H5A H -0.0474 0.4926 0.7127 0.039 Uiso 1 1 calc R
F2 F 0.32409(9) 0.11367(17) 0.23340(14) 0.0560(5) Uani 1 1 d .
C18 C 0.29728(14) 0.4356(3) 0.45303(19) 0.0314(6) Uani 1 1 d .
H7A H 0.2905 0.5129 0.5028 0.038 Uiso 1 1 calc R
C17 C 0.24095(14) 0.3257(2) 0.43478(19) 0.0298(6) Uani 1 1 d .
C6 C -0.19885(14) 0.2701(2) 0.7276(2) 0.0311(6) Uani 1 1 d .
C14 C 0.16410(14) 0.3280(2) 0.4805(2) 0.0298(6) Uani 1 1 d .
C12 C 0.08043(14) 0.4102(2) 0.6187(2) 0.0317(6) Uani 1 1 d .
H11A H 0.0735 0.4697 0.6810 0.038 Uiso 1 1 calc R
C8 C -0.05676(14) 0.3030(3) 0.6266(2) 0.0314(6) Uani 1 1 d .
C11 C 0.01825(14) 0.3168(2) 0.5732(2) 0.0300(6) Uani 1 1 d .
C1 C -0.27050(15) 0.2571(3) 0.7799(2) 0.0402(7) Uani 1 1 d .
H14A H -0.3023 0.1734 0.7668 0.048 Uiso 1 1 calc R
C19 C 0.36440(14) 0.4304(2) 0.3965(2) 0.0305(6) Uani 1 1 d .
C5 C -0.15109(15) 0.3976(2) 0.7500(2) 0.0315(6) Uani 1 1 d .
C13 C 0.15179(14) 0.4162(2) 0.5734(2) 0.0315(6) Uani 1 1 d .
H17A H 0.1920 0.4798 0.6052 0.038 Uiso 1 1 calc R
C21 C 0.48719(15) 0.5691(3) 0.3453(2) 0.0370(6) Uani 1 1 d .
H18A H 0.5096 0.5019 0.2989 0.044 Uiso 1 1 calc R
C4 C -0.17573(16) 0.5099(3) 0.8200(2) 0.0397(7) Uani 1 1 d .
H19A H -0.1449 0.5947 0.8340 0.048 Uiso 1 1 calc R
C20 C 0.42002(14) 0.5490(3) 0.3962(2) 0.0315(6) Uani 1 1 d .
C16 C 0.02984(14) 0.2339(3) 0.4765(2) 0.0348(6) Uani 1 1 d .
H21A H -0.0115 0.1750 0.4417 0.042 Uiso 1 1 calc R
C9 C -0.10667(16) 0.1770(3) 0.6046(2) 0.0399(7) Uani 1 1 d .
H22A H -0.0925 0.1040 0.5555 0.048 Uiso 1 1 calc R
C10 C -0.17512(16) 0.1609(3) 0.6539(2) 0.0415(7) Uani 1 1 d .
H23A H -0.2064 0.0769 0.6386 0.050 Uiso 1 1 calc R
C2 C -0.29218(16) 0.3666(3) 0.8486(2) 0.0417(7) Uani 1 1 d .
H24A H -0.3384 0.3566 0.8831 0.050 Uiso 1 1 calc R
C15 C 0.10132(15) 0.2376(3) 0.4317(2) 0.0345(6) Uani 1 1 d .
H25A H 0.1079 0.1796 0.3685 0.041 Uiso 1 1 calc R
C3 C -0.24549(15) 0.4944(3) 0.8678(2) 0.0444(7) Uani 1 1 d .
H26A H -0.2618 0.5695 0.9134 0.053 Uiso 1 1 calc R
C23 C 0.51630(16) 0.7115(3) 0.3765(2) 0.0416(7) Uani 1 1 d .
H27A H 0.5616 0.7564 0.3551 0.050 Uiso 1 1 calc R
C22 C 0.46539(16) 0.7692(3) 0.4433(2) 0.0464(7) Uani 1 1 d .
H28A H 0.4703 0.8631 0.4754 0.056 Uiso 1 1 calc R
B1 B 0.33268(18) 0.1781(3) 0.3391(3) 0.0388(7) Uani 1 1 d .

loop_
_atom_site_aniso_label
_atom_site_aniso_U_11
_atom_site_aniso_U_22
_atom_site_aniso_U_33
_atom_site_aniso_U_23
_atom_site_aniso_U_13
_atom_site_aniso_U_12
O6 0.0352(10) 0.0339(9) 0.0424(10) -0.0052(8) 0.0091(8) -0.0034(8)
O1 0.0362(11) 0.0305(9) 0.0542(12) -0.0042(8) 0.0111(9) -0.0044(8)
O5 0.0360(10) 0.0312(9) 0.0442(10) -0.0058(8) 0.0107(8) -0.0042(8)
F1 0.0452(10) 0.0357(9) 0.0794(12) 0.0068(8) 0.0050(9) 0.0033(7)
C7 0.0317(14) 0.0324(13) 0.0323(13) 0.0024(11) -0.0011(11) -0.0036(11)
F2 0.0511(11) 0.0587(10) 0.0619(11) -0.0282(9) 0.0208(8) -0.0169(8)
C18 0.0313(14) 0.0322(13) 0.0308(13) -0.0024(11) 0.0044(11) -0.0011(11)
C17 0.0340(15) 0.0274(12) 0.0274(13) 0.0008(10) 0.0014(11) 0.0008(11)
C6 0.0309(14) 0.0269(13) 0.0349(13) 0.0034(11) 0.0023(11) 0.0038(11)
C14 0.0298(14) 0.0276(12) 0.0321(13) 0.0050(10) 0.0047(11) 0.0006(10)
C12 0.0333(15) 0.0300(13) 0.0314(13) 0.0005(10) 0.0027(11) 0.0016(11)
C8 0.0306(14) 0.0292(13) 0.0338(13) 0.0036(11) 0.0014(11) -0.0004(11)
C11 0.0269(14) 0.0274(12) 0.0348(14) 0.0049(11) 0.0007(11) 0.0030(11)
C1 0.0369(16) 0.0385(15) 0.0451(16) 0.0046(13) 0.0047(13) -0.0015(12)
C19 0.0305(14) 0.0297(13) 0.0305(13) -0.0001(11) 0.0007(11) 0.0019(11)
C5 0.0317(15) 0.0308(13) 0.0303(13) 0.0024(11) -0.0031(11) 0.0010(11)
C13 0.0273(14) 0.0281(13) 0.0385(14) 0.0009(11) 0.0027(11) -0.0018(10)
C21 0.0354(16) 0.0405(15) 0.0355(14) 0.0002(12) 0.0067(12) 0.0001(12)
C4 0.0443(17) 0.0372(14) 0.0367(14) -0.0033(12) 0.0023(13) -0.0032(12)
C20 0.0324(14) 0.0283(13) 0.0336(13) -0.0005(11) 0.0038(11) 0.0009(11)
C16 0.0307(15) 0.0337(14) 0.0389(14) -0.0034(11) -0.0002(12) -0.0045(11)
C9 0.0385(16) 0.0306(13) 0.0521(17) -0.0064(12) 0.0118(13) -0.0013(12)
C10 0.0407(17) 0.0315(14) 0.0531(17) -0.0035(12) 0.0093(14) -0.0068(12)
C2 0.0354(16) 0.0497(17) 0.0414(15) 0.0030(13) 0.0097(12) 0.0006(13)
C15 0.0357(15) 0.0315(13) 0.0363(14) -0.0034(11) 0.0051(12) -0.0033(11)
C3 0.0438(18) 0.0469(17) 0.0433(16) -0.0066(13) 0.0095(14) 0.0012(14)
C23 0.0364(16) 0.0403(15) 0.0493(17) 0.0050(13) 0.0100(13) -0.0028(13)
C22 0.0434(17) 0.0300(14) 0.0666(19) -0.0020(13) 0.0095(15) -0.0079(13)
B1 0.0343(18) 0.0358(16) 0.0472(19) -0.0077(15) 0.0088(15) -0.0035(14)

loop_
_atom_type_symbol
_atom_type_description
_atom_type_scat_dispersion_real
_atom_type_scat_dispersion_imag
_atom_type_scat_source
C C 0.0033 0.0016 'International Tables Vol C Tables 4.2.6.8 and 6.1.1.4'
H H 0.0000 0.0000 'International Tables Vol C Tables 4.2.6.8 and 6.1.1.4'
B B 0.0013 0.0007 'International Tables Vol C Tables 4.2.6.8 and 6.1.1.4'
O O 0.0106 0.0060 'International Tables Vol C Tables 4.2.6.8 and 6.1.1.4'
F F 0.0171 0.0103 'International Tables Vol C Tables 4.2.6.8 and 6.1.1.4'

loop_
_geom_angle_atom_site_label_1
_geom_angle_atom_site_label_2
_geom_angle_atom_site_label_3
_geom_angle
C19 O6 B1 119.87(19)
C22 O1 C20 105.75(19)
C17 O5 B1 120.70(19)
C8 C7 C5 122.1(2)
C8 C7 H5A 118.9
C5 C7 H5A 118.9
C17 C18 C19 119.5(2)
C17 C18 H7A 120.3
C19 C18 H7A 120.3
O5 C17 C18 120.9(2)
O5 C17 C14 115.1(2)
C18 C17 C14 124.0(2)
C10 C6 C5 119.2(2)
C10 C6 C1 122.1(2)
C5 C6 C1 118.7(2)
C13 C14 C15 118.4(2)
C13 C14 C17 121.8(2)
C15 C14 C17 119.9(2)
C13 C12 C11 121.6(2)
C13 C12 H11A 119.2
C11 C12 H11A 119.2
C7 C8 C9 118.1(2)
C7 C8 C11 121.5(2)
C9 C8 C11 120.4(2)
C12 C11 C16 117.3(2)
C12 C11 C8 121.7(2)
C16 C11 C8 121.0(2)
C2 C1 C6 120.3(2)
C2 C1 H14A 119.9
C6 C1 H14A 119.9
O6 C19 C18 121.8(2)
O6 C19 C20 114.5(2)
C18 C19 C20 123.6(2)
C4 C5 C6 119.7(2)
C4 C5 C7 121.9(2)
C6 C5 C7 118.4(2)
C12 C13 C14 120.5(2)
C12 C13 H17A 119.7
C14 C13 H17A 119.7
C20 C21 C23 106.8(2)
C20 C21 H18A 126.6
C23 C21 H18A 126.6
C3 C4 C5 120.0(2)
C3 C4 H19A 120.0
C5 C4 H19A 120.0
C21 C20 O1 109.8(2)
C21 C20 C19 133.4(2)
O1 C20 C19 116.8(2)
C15 C16 C11 121.3(2)
C15 C16 H21A 119.3
C11 C16 H21A 119.3
C10 C9 C8 121.4(2)
C10 C9 H22A 119.3
C8 C9 H22A 119.3
C9 C10 C6 120.7(2)
C9 C10 H23A 119.6
C6 C10 H23A 119.6
C1 C2 C3 120.6(2)
C1 C2 H24A 119.7
C3 C2 H24A 119.7
C16 C15 C14 120.7(2)
C16 C15 H25A 119.7
C14 C15 H25A 119.7
C4 C3 C2 120.7(2)
C4 C3 H26A 119.7
C2 C3 H26A 119.7
C22 C23 C21 106.3(2)
C22 C23 H27A 126.9
C21 C23 H27A 126.9
C23 C22 O1 111.4(2)
C23 C22 H28A 124.3
O1 C22 H28A 124.3
F2 B1 F1 111.3(2)
F2 B1 O5 109.0(2)
F1 B1 O5 108.3(2)
F2 B1 O6 108.6(2)
F1 B1 O6 109.0(2)
O5 B1 O6 110.6(2)

loop_
_geom_bond_atom_site_label_1
_geom_bond_atom_site_label_2
_geom_bond_distance
O6 C19 1.312(3)
O6 B1 1.485(3)
O1 C22 1.363(3)
O1 C20 1.373(3)
O5 C17 1.312(3)
O5 B1 1.484(3)
F1 B1 1.378(3)
C7 C8 1.367(3)
C7 C5 1.429(3)
C7 H5A 0.9300
F2 B1 1.366(3)
C18 C17 1.374(3)
C18 C19 1.388(3)
C18 H7A 0.9300
C17 C14 1.468(3)
C6 C10 1.408(3)
C6 C5 1.413(3)
C6 C1 1.432(3)
C14 C13 1.392(3)
C14 C15 1.402(3)
C12 C13 1.381(3)
C12 C11 1.399(3)
C12 H11A 0.9300
C8 C9 1.422(3)
C8 C11 1.491(3)
C11 C16 1.400(3)
C1 C2 1.360(3)
C1 H14A 0.9300
C19 C20 1.427(3)
C5 C4 1.406(3)
C13 H17A 0.9300
C21 C20 1.362(3)
C21 C23 1.412(3)
C21 H18A 0.9300
C4 C3 1.377(3)
C4 H19A 0.9300
C16 C15 1.379(3)
C16 H21A 0.9300
C9 C10 1.367(3)
C9 H22A 0.9300
C10 H23A 0.9300
C2 C3 1.402(4)
C2 H24A 0.9300
C15 H25A 0.9300
C3 H26A 0.9300
C23 C22 1.344(3)
C23 H27A 0.9300
C22 H28A 0.9300
